data_2214652
loop_
_publ_author_name
'Amanda J. Watson'
'Megan E. O'Brien'
'Matthew D. Brooker'
'Daniel S. Jones'
'Markus Etzkorn'

_publ_section_title
<i>syn</i>-1,2,3,4,5,6,7,8,11,11,12,12-Dodecachloro-9,10-dimethoxy-1,4,5,8-tetrahydro-1,4:5,8-dimethanoanthracene
_journal_coeditor_code FL2148
_journal_issue 8
_journal_name_full 'Acta Crystallographica Section E'
_journal_page_first o3565
_journal_page_last o3565
_journal_paper_doi 10.1107/S1600536807034757
_journal_volume 63
_journal_year 2007
_chemical_formula_iupac 'C18 H6 Cl12 O2'
_chemical_formula_moiety 'C18 H6 Cl12 O2'
_chemical_formula_sum 'C18 H6 Cl12 O2'
_chemical_formula_weight 679.63
_chemical_name_systematic
;
<i>syn</i>-1,2,3,4,5,6,7,8,11,11,12,12-Dodecachloro-9,10-dimethoxy-1,4,5,8-\
tetrahydro-1,4:5,8-dimethanoanthracene
;
_space_group_IT_number 2
_symmetry_cell_setting triclinic
_symmetry_space_group_name_Hall '-P 1'
_symmetry_space_group_name_H-M 'P -1'
_audit_creation_method 'WinGX routine CIF_UPDATE'
_cell_angle_alpha 95.513(10)
_cell_angle_beta 102.642(9)
_cell_angle_gamma 106.388(9)
_cell_formula_units_Z 2
_cell_length_a 9.0234(9)
_cell_length_b 10.4481(13)
_cell_length_c 14.1446(16)
_cell_measurement_reflns_used 25
_cell_measurement_temperature 293(2)
_cell_measurement_theta_max 17.86
_cell_measurement_theta_min 5.29
_cell_volume 1230.5(3)
_computing_cell_refinement 'CAD-4 EXPRESS'
_computing_data_collection 'CAD-4 EXPRESS (Enraf--Nonius, 1994)'
_computing_data_reduction 'XCAD4 (Harms & Wocadlo, 1995)'
_computing_molecular_graphics 'ORTEP-3 for Windows (Farrugia, 1997)'
_computing_publication_material 'WinGX (Farrugia, 1999)'
_computing_structure_refinement 'SHELXL97 (Sheldrick, 1997)'
_computing_structure_solution 'SHELXS97 (Sheldrick, 1997)'
_diffrn_ambient_temperature 293(2)
_diffrn_measured_fraction_theta_full 1
_diffrn_measured_fraction_theta_max 1
_diffrn_measurement_device '\k-geometry diffractometer'
_diffrn_measurement_device_type 'Enraf--Nonius CAD-4'
_diffrn_measurement_method 'non-profiled \w/2\q'
_diffrn_radiation_monochromator graphite
_diffrn_radiation_source 'normal-focus sealed tube'
_diffrn_radiation_type CuK\a
_diffrn_radiation_wavelength 1.54184
_diffrn_reflns_av_R_equivalents 0.0573
_diffrn_reflns_limit_h_max 10
_diffrn_reflns_limit_h_min -10
_diffrn_reflns_limit_k_max 12
_diffrn_reflns_limit_k_min -12
_diffrn_reflns_limit_l_max 16
_diffrn_reflns_limit_l_min -16
_diffrn_reflns_number 9251
_diffrn_reflns_theta_full 67.43
_diffrn_reflns_theta_max 67.43
_diffrn_reflns_theta_min 3.25
_diffrn_standards_decay_% 3
_diffrn_standards_interval_count 142
_diffrn_standards_interval_time 60
_diffrn_standards_number 3
_exptl_absorpt_coefficient_mu 12.534
_exptl_absorpt_correction_T_max 0.2621
_exptl_absorpt_correction_T_min 0.0826
_exptl_absorpt_correction_type analytical
_exptl_absorpt_process_details '(Alcock, 1970)'
_exptl_crystal_colour colorless
_exptl_crystal_density_diffrn 1.834
_exptl_crystal_density_method 'not measured'
_exptl_crystal_description prism
_exptl_crystal_F_000 668
_exptl_crystal_size_max 0.25
_exptl_crystal_size_mid 0.22
_exptl_crystal_size_min 0.18
_refine_diff_density_max 0.572
_refine_diff_density_min -0.673
_refine_ls_extinction_coef 0.0031(4)
_refine_ls_extinction_expression Fc^*^=kFc[1+0.001xFc^2^\l^3^/sin(2\q)]^-1/4^
_refine_ls_extinction_method SHELXL97
_refine_ls_goodness_of_fit_ref 1.055
_refine_ls_hydrogen_treatment constr
_refine_ls_matrix_type full
_refine_ls_number_parameters 292
_refine_ls_number_reflns 4420
_refine_ls_number_restraints 0
_refine_ls_restrained_S_all 1.055
_refine_ls_R_factor_gt 0.057
_refine_ls_shift/su_max 0
_refine_ls_structure_factor_coef Fsqd
_refine_ls_weighting_details 'calc w=1/[\s^2^(Fo^2^)+(0.0879P)^2^+0.9391P] where P=(Fo^2^+2Fc^2^)/3'
_refine_ls_weighting_scheme calc
_refine_ls_wR_factor_ref 0.1674
_reflns_number_gt 3337
_reflns_number_total 4420
_reflns_threshold_expression I>2sigma(I)
_cod_data_source_file fl2148.cif
_cod_data_source_block I
_cod_database_code 2214652
_cod_database_fobs_code 2214652

loop_
_symmetry_equiv_pos_as_xyz
'x, y, z'
'-x, -y, -z'

loop_
_atom_site_type_symbol
_atom_site_label
_atom_site_fract_x
_atom_site_fract_y
_atom_site_fract_z
_atom_site_U_iso_or_equiv
_atom_site_adp_type
_atom_site_calc_flag
_atom_site_refinement_flags
_atom_site_occupancy
Cl Cl3 -0.01029(19) 0.31078(19) -0.07565(9) 0.0786(5) Uani d . 1
Cl Cl7 0.1101(3) 0.95985(17) 0.29703(14) 0.1033(7) Uani d . 1
Cl Cl2 -0.3435(2) 0.3885(2) -0.05138(11) 0.1043(7) Uani d . 1
C C3 -0.0963(5) 0.2952(5) 0.0187(3) 0.0521(11) Uani d . 1
C C2 -0.2274(6) 0.3227(6) 0.0278(3) 0.0614(14) Uani d . 1
Cl Cl12 0.21539(12) 0.58029(13) 0.52544(7) 0.0536(3) Uani d . 1
Cl Cl4 0.10264(15) 0.15678(13) 0.10525(9) 0.0592(3) Uani d . 1
Cl Cl5 0.51750(12) 0.67200(16) 0.40722(9) 0.0689(4) Uani d . 1
Cl Cl8 -0.03198(17) 0.77442(14) 0.45323(9) 0.0663(4) Uani d . 1
Cl Cl11 0.37149(17) 0.86235(15) 0.54832(9) 0.0738(4) Uani d . 1
Cl Cl1 -0.44172(14) 0.2719(2) 0.14267(12) 0.0925(6) Uani d . 1
Cl Cl9 -0.15908(18) 0.13406(14) 0.25791(11) 0.0730(4) Uani d . 1
Cl Cl6 0.4443(2) 0.88797(15) 0.26215(10) 0.0864(5) Uani d . 1
Cl Cl10 -0.29921(18) 0.02870(17) 0.05381(13) 0.0928(6) Uani d . 1
O O1 -0.2393(3) 0.5469(4) 0.2777(2) 0.0515(8) Uani d . 1
O O2 0.3151(3) 0.4264(3) 0.2426(2) 0.0456(7) Uani d . 1
C C15 0.1861(4) 0.5720(4) 0.3114(3) 0.0363(8) Uani d . 1
C C9 -0.1039(4) 0.5201(4) 0.2664(3) 0.0391(9) Uani d . 1
C C12 0.2542(5) 0.7175(5) 0.4624(3) 0.0465(10) Uani d . 1
C C16 0.0469(5) 0.6002(4) 0.3208(3) 0.0371(8) Uani d . 1
C C10 0.1794(4) 0.4574(4) 0.2498(3) 0.0346(8) Uani d . 1
C C4 -0.0257(5) 0.2530(5) 0.1145(3) 0.0440(9) Uani d . 1
C C13 -0.1097(4) 0.4080(4) 0.2029(3) 0.0395(9) Uani d . 1
C C14 0.0295(4) 0.3786(4) 0.1943(3) 0.0359(8) Uani d . 1
C C6 0.3174(6) 0.8136(5) 0.3272(3) 0.0562(12) Uani d . 1
C C5 0.3265(5) 0.6894(4) 0.3738(3) 0.0426(9) Uani d . 1
C C1 -0.2483(5) 0.3003(5) 0.1291(3) 0.0546(12) Uani d . 1
C C8 0.1027(5) 0.7332(5) 0.3933(3) 0.0459(10) Uani d . 1
C C18 0.3629(6) 0.3502(7) 0.3163(4) 0.0690(15) Uani d . 1
H H18A 0.3632 0.3932 0.3794 0.103 Uiso calc R 1
H H18B 0.4682 0.3464 0.3171 0.103 Uiso calc R 1
H H18C 0.2891 0.26 0.3014 0.103 Uiso calc R 1
C C7 0.1883(7) 0.8419(5) 0.3395(4) 0.0598(13) Uani d . 1
C C11 -0.1837(6) 0.1758(5) 0.1387(3) 0.0554(12) Uani d . 1
C C17 -0.2952(7) 0.6256(8) 0.2108(4) 0.081(2) Uani d . 1
H H17A -0.2221 0.716 0.226 0.122 Uiso calc R 1
H H17B -0.3987 0.6279 0.216 0.122 Uiso calc R 1
H H17C -0.3026 0.5863 0.1451 0.122 Uiso calc R 1

loop_
_atom_site_aniso_label
_atom_site_aniso_U_11
_atom_site_aniso_U_22
_atom_site_aniso_U_33
_atom_site_aniso_U_12
_atom_site_aniso_U_13
_atom_site_aniso_U_23
Cl3 0.0899(10) 0.1066(12) 0.0416(6) 0.0322(9) 0.0220(6) 0.0076(7)
Cl7 0.1754(19) 0.0533(9) 0.0991(12) 0.0522(11) 0.0431(12) 0.0300(8)
Cl2 0.0935(11) 0.1611(19) 0.0523(8) 0.0722(12) -0.0246(7) -0.0085(9)
C3 0.050(2) 0.061(3) 0.035(2) 0.011(2) 0.0039(18) -0.006(2)
C2 0.052(3) 0.083(4) 0.033(2) 0.019(3) -0.0121(19) -0.011(2)
Cl12 0.0448(5) 0.0621(7) 0.0421(5) 0.0011(5) 0.0046(4) 0.0166(5)
Cl4 0.0646(7) 0.0510(7) 0.0624(7) 0.0218(6) 0.0173(5) -0.0034(5)
Cl5 0.0318(5) 0.0948(11) 0.0565(7) -0.0039(6) 0.0018(4) -0.0044(6)
Cl8 0.0770(8) 0.0639(8) 0.0610(7) 0.0278(7) 0.0233(6) -0.0058(6)
Cl11 0.0735(8) 0.0640(9) 0.0485(6) -0.0236(7) 0.0141(6) -0.0175(6)
Cl1 0.0298(5) 0.1238(15) 0.0936(10) 0.0014(7) 0.0074(6) -0.0364(10)
Cl9 0.0870(9) 0.0560(8) 0.0751(8) 0.0054(7) 0.0398(7) 0.0146(6)
Cl6 0.1128(12) 0.0578(9) 0.0646(8) -0.0239(8) 0.0437(8) 0.0023(6)
Cl10 0.0692(9) 0.0681(10) 0.1015(11) -0.0210(7) 0.0199(8) -0.0391(9)
O1 0.0396(15) 0.073(2) 0.0451(16) 0.0267(16) 0.0071(12) 0.0039(15)
O2 0.0321(13) 0.057(2) 0.0462(16) 0.0149(13) 0.0075(12) 0.0058(14)
C15 0.0313(17) 0.037(2) 0.0326(18) 0.0019(16) 0.0038(14) 0.0042(15)
C9 0.0335(18) 0.050(2) 0.0325(18) 0.0164(18) 0.0038(15) 0.0042(17)
C12 0.047(2) 0.039(2) 0.039(2) -0.0070(19) 0.0105(18) -0.0016(18)
C16 0.041(2) 0.036(2) 0.0298(18) 0.0100(17) 0.0033(15) 0.0051(15)
C10 0.0293(17) 0.039(2) 0.0321(18) 0.0070(16) 0.0048(14) 0.0063(15)
C4 0.038(2) 0.045(2) 0.041(2) 0.0054(18) 0.0079(16) -0.0042(18)
C13 0.0317(18) 0.046(2) 0.0328(18) 0.0074(17) 0.0016(15) -0.0002(16)
C14 0.0323(18) 0.040(2) 0.0309(17) 0.0085(16) 0.0034(14) 0.0045(15)
C6 0.074(3) 0.037(3) 0.042(2) -0.007(2) 0.019(2) -0.0002(19)
C5 0.0351(19) 0.041(2) 0.036(2) -0.0059(17) 0.0041(16) 0.0012(17)
C1 0.0277(19) 0.068(3) 0.051(2) 0.005(2) -0.0013(17) -0.014(2)
C8 0.055(2) 0.038(2) 0.041(2) 0.009(2) 0.0137(18) 0.0013(17)
C18 0.057(3) 0.085(4) 0.067(3) 0.036(3) 0.001(2) 0.013(3)
C7 0.092(4) 0.032(3) 0.048(3) 0.007(2) 0.019(2) 0.0054(19)
C11 0.047(2) 0.046(3) 0.055(3) -0.005(2) 0.012(2) -0.011(2)
C17 0.077(4) 0.134(6) 0.060(3) 0.071(4) 0.019(3) 0.027(3)

loop_
_atom_type_symbol
_atom_type_description
_atom_type_scat_dispersion_real
_atom_type_scat_dispersion_imag
_atom_type_scat_source
C C 0.0181 0.0091 'International Tables Vol C Tables 4.2.6.8 and 6.1.1.4'
H H 0 0 'International Tables Vol C Tables 4.2.6.8 and 6.1.1.4'
Cl Cl 0.3639 0.7018 'International Tables Vol C Tables 4.2.6.8 and 6.1.1.4'
O O 0.0492 0.0322 'International Tables Vol C Tables 4.2.6.8 and 6.1.1.4'

loop_
_geom_angle_atom_site_label_1
_geom_angle_atom_site_label_2
_geom_angle_atom_site_label_3
_geom_angle
C2 C3 C4 107.4(4)
C2 C3 Cl3 128.4(4)
C4 C3 Cl3 124.1(3)
C3 C2 C1 107.9(4)
C3 C2 Cl2 127.7(4)
C1 C2 Cl2 124.1(4)
C9 O1 C17 114.3(4)
C10 O2 C18 112.4(3)
C10 C15 C16 121.3(3)
C10 C15 C5 131.7(4)
C16 C15 C5 106.9(3)
O1 C9 C16 121.9(4)
O1 C9 C13 122.0(4)
C16 C9 C13 116.1(3)
C8 C12 C5 92.4(3)
C8 C12 Cl11 114.7(3)
C5 C12 Cl11 114.3(3)
C8 C12 Cl12 114.2(3)
C5 C12 Cl12 112.6(3)
Cl11 C12 Cl12 108.1(2)
C9 C16 C15 122.4(4)
C9 C16 C8 131.6(4)
C15 C16 C8 105.8(3)
O2 C10 C14 121.9(4)
O2 C10 C15 121.7(3)
C14 C10 C15 116.4(3)
C3 C4 C14 106.5(4)
C3 C4 C11 99.1(4)
C14 C4 C11 99.2(3)
C3 C4 Cl4 115.0(3)
C14 C4 Cl4 119.6(3)
C11 C4 Cl4 114.5(3)
C9 C13 C14 121.6(3)
C9 C13 C1 132.0(4)
C14 C13 C1 106.3(4)
C10 C14 C13 122.1(4)
C10 C14 C4 132.0(4)
C13 C14 C4 105.8(3)
C7 C6 C5 108.2(4)
C7 C6 Cl6 127.8(4)
C5 C6 Cl6 123.7(4)
C15 C5 C6 105.9(3)
C15 C5 C12 98.8(3)
C6 C5 C12 98.5(4)
C15 C5 Cl5 120.3(3)
C6 C5 Cl5 115.2(3)
C12 C5 Cl5 114.9(3)
C2 C1 C13 106.5(4)
C2 C1 C11 98.7(4)
C13 C1 C11 98.9(3)
C2 C1 Cl1 115.6(3)
C13 C1 Cl1 119.4(3)
C11 C1 Cl1 114.6(4)
C16 C8 C7 105.2(3)
C16 C8 C12 100.2(3)
C7 C8 C12 97.9(4)
C16 C8 Cl8 119.0(3)
C7 C8 Cl8 116.5(3)
C12 C8 Cl8 115.0(3)
O2 C18 H18A 109.5
O2 C18 H18B 109.5
H18A C18 H18B 109.5
O2 C18 H18C 109.5
H18A C18 H18C 109.5
H18B C18 H18C 109.5
C6 C7 C8 107.3(4)
C6 C7 Cl7 129.6(4)
C8 C7 Cl7 122.8(4)
C4 C11 C1 91.7(4)
C4 C11 Cl10 114.2(3)
C1 C11 Cl10 114.6(3)
C4 C11 Cl9 114.6(3)
C1 C11 Cl9 112.7(3)
Cl10 C11 Cl9 108.4(3)
O1 C17 H17A 109.5
O1 C17 H17B 109.5
H17A C17 H17B 109.5
O1 C17 H17C 109.5
H17A C17 H17C 109.5
H17B C17 H17C 109.5

loop_
_geom_bond_atom_site_label_1
_geom_bond_atom_site_label_2
_geom_bond_distance
Cl3 C3 1.684(5)
Cl7 C7 1.681(5)
Cl2 C2 1.692(5)
C3 C2 1.323(7)
C3 C4 1.527(6)
C2 C1 1.518(7)
Cl12 C12 1.753(5)
Cl4 C4 1.751(4)
Cl5 C5 1.750(4)
Cl8 C8 1.748(5)
Cl11 C12 1.751(4)
Cl1 C1 1.742(4)
Cl9 C11 1.764(5)
Cl6 C6 1.691(5)
Cl10 C11 1.756(5)
O1 C9 1.366(5)
O1 C17 1.414(6)
O2 C10 1.373(4)
O2 C18 1.436(6)
C15 C10 1.391(6)
C15 C16 1.398(5)
C15 C5 1.521(5)
C9 C16 1.385(5)
C9 C13 1.387(6)
C12 C8 1.557(6)
C12 C5 1.574(6)
C16 C8 1.531(6)
C10 C14 1.380(5)
C4 C14 1.531(5)
C4 C11 1.555(6)
C13 C14 1.402(5)
C13 C1 1.526(5)
C6 C7 1.323(8)
C6 C5 1.525(6)
C1 C11 1.575(7)
C8 C7 1.547(7)
C18 H18A 0.96
C18 H18B 0.96
C18 H18C 0.96
C17 H17A 0.96
C17 H17B 0.96
C17 H17C 0.96
